data_7118156
loop_
_publ_author_name
'Alexandr V. Vinogradov'
'Haldor Zaake-Hertling'
'Andrey S. Drozdov'
'Peter Lonnecke'
'Gulaim A. Seisenbaeva'
'Vadim G. Kessler'
'Vladimir V. Vinogradov'
'Evamarie Hey-Hawkins'

_publ_section_title
;
 Anomalous adsorption of biomolecules on a Zn-based metal-organic
 framework obtained via a facile room-temperature route
;
_journal_name_full Chem.Commun.
_journal_page_first 17764
_journal_paper_doi 10.1039/C5cc07808C
_journal_volume 51
_journal_year 2015
_chemical_formula_sum 'C61.5 H64.5 N3.5 O13.5 Zn2'
_chemical_formula_weight 1199.40
_chemical_name_systematic
;
 ?
;
_space_group_crystal_system tetragonal
_space_group_IT_number 82
_space_group_name_Hall 'I -4'
_space_group_name_H-M_alt 'I -4'
_symmetry_space_group_name_Hall 'I -4'
_symmetry_space_group_name_H-M 'I -4'
_atom_sites_solution_hydrogens geom
_audit_creation_method SHELXL-2013
_audit_update_record
;
2015-06-29 deposited with the CCDC.
2015-10-16 downloaded from the CCDC.
;
_cell_angle_alpha 90
_cell_angle_beta 90
_cell_angle_gamma 90
_cell_formula_units_Z 2
_cell_length_a 15.6925(3)
_cell_length_b 15.6925(3)
_cell_length_c 19.1379(9)
_cell_measurement_reflns_used 3552
_cell_measurement_temperature 130(2)
_cell_measurement_theta_max 21.6360
_cell_measurement_theta_min 3.0830
_cell_volume 4712.8(3)
_computing_cell_refinement
;
CrysAlisPro, Agilent Technologies,
Version 1.171.37.33a (release 28-03-2014 CrysAlis171 .NET)
(compiled Mar 28 2014,12:25:20)
;
_computing_data_collection
;
CrysAlisPro, Agilent Technologies,
Version 1.171.37.33a (release 28-03-2014 CrysAlis171 .NET)
(compiled Mar 28 2014,12:25:20)
;
_computing_data_reduction
;
CrysAlisPro, Agilent Technologies,
Version 1.171.37.33a (release 28-03-2014 CrysAlis171 .NET)
(compiled Mar 28 2014,12:25:20)
;
_computing_molecular_graphics
;
 ORTEP3 for Windows
 L. J. Farrugia, J. Appl. Crystallogr. 1997, 30, 565.
;
_computing_publication_material
;
 WINGX
 L.J. Farrugia,
 J. Appl. Cryst., 2012, 45, 849-854.
;
_computing_structure_refinement 'SHELXL-2013 (Sheldrick, 2013)'
_computing_structure_solution
;
 SHELXS-2013
 Program for Crystal Structure Analysis (Release 2013-1)
 G. M. Sheldrick, Instit\"ut f\"ur Anorganische Chemie der Universit\"at,
 Tammanstrasse 4, D-3400 G\"ottingen, Germany.
 G. M. Sheldrick, Acta. Cryst., 2008, A64, 112 - 122 
;
_diffrn_ambient_environment N~2~
_diffrn_ambient_temperature 130(2)
_diffrn_detector 'CCD plate'
_diffrn_detector_area_resol_mean 16.3560
_diffrn_detector_type Sapphire3
_diffrn_measured_fraction_theta_full 0.980
_diffrn_measured_fraction_theta_max 0.998
_diffrn_measurement_device 'four-circle diffractometer'
_diffrn_measurement_device_type 'Xcalibur, Sapphire3, Gemini'
_diffrn_measurement_method \w-scans
_diffrn_radiation_monochromator graphite
_diffrn_radiation_type MoK\a
_diffrn_radiation_wavelength 0.71073
_diffrn_reflns_av_R_equivalents 0.0627
_diffrn_reflns_av_unetI/netI 0.0649
_diffrn_reflns_Laue_measured_fraction_full 0.980
_diffrn_reflns_Laue_measured_fraction_max 0.998
_diffrn_reflns_limit_h_max 18
_diffrn_reflns_limit_h_min -18
_diffrn_reflns_limit_k_max 18
_diffrn_reflns_limit_k_min -18
_diffrn_reflns_limit_l_max 22
_diffrn_reflns_limit_l_min -22
_diffrn_reflns_number 16639
_diffrn_reflns_point_group_measured_fraction_full 0.980
_diffrn_reflns_point_group_measured_fraction_max 0.998
_diffrn_reflns_theta_full 25.242
_diffrn_reflns_theta_max 25.025
_diffrn_reflns_theta_min 3.092
_diffrn_source 'Enhance (Mo) X-ray Source'
_exptl_absorpt_coefficient_mu 0.551
_exptl_absorpt_correction_T_max 1.00000
_exptl_absorpt_correction_T_min 0.86956
_exptl_absorpt_correction_type multi-scan
_exptl_absorpt_process_details
;
CrysAlisPro, Agilent Technologies,
Version 1.171.37.33a (release 28-03-2014 CrysAlis171 .NET)
(compiled Mar 28 2014,12:25:20)
Empirical absorption correction using spherical harmonics,
 implemented in SCALE3 ABSPACK scaling algorithm.
Empirical absorption correction using spherical harmonics,
 implemented in SCALE3 ABSPACK scaling algorithm.
;
_exptl_crystal_colour 'fluorescent pale yellow'
_exptl_crystal_density_diffrn 0.845
_exptl_crystal_description prism
_exptl_crystal_F_000 1252
_exptl_crystal_size_max 0.20
_exptl_crystal_size_mid 0.15
_exptl_crystal_size_min 0.10
_refine_diff_density_max 0.568
_refine_diff_density_min -0.227
_refine_diff_density_rms 0.075
_refine_ls_abs_structure_details
;
 Refined as an inversion twin.
;
_refine_ls_abs_structure_Flack 0.51(5)
_refine_ls_extinction_coef .
_refine_ls_extinction_method none
_refine_ls_goodness_of_fit_ref 1.016
_refine_ls_hydrogen_treatment constr
_refine_ls_matrix_type full
_refine_ls_number_parameters 122
_refine_ls_number_reflns 4162
_refine_ls_number_restraints 128
_refine_ls_restrained_S_all 1.020
_refine_ls_R_factor_all 0.0859
_refine_ls_R_factor_gt 0.0592
_refine_ls_shift/su_max 0.000
_refine_ls_shift/su_mean 0.000
_refine_ls_structure_factor_coef Fsqd
_refine_ls_weighting_details 'w=1/[\s^2^(Fo^2^)+(0.0998P)^2^] where P=(Fo^2^+2Fc^2^)/3'
_refine_ls_weighting_scheme calc
_refine_ls_wR_factor_gt 0.1447
_refine_ls_wR_factor_ref 0.1603
_reflns_Friedel_coverage 0.932
_reflns_Friedel_fraction_full 0.980
_reflns_Friedel_fraction_max 0.999
_reflns_number_gt 3053
_reflns_number_total 4162
_reflns_threshold_expression 'I > 2\s(I)'
_cod_data_source_file c5cc07808c2.cif
_cod_data_source_block x1855sqfin
_cod_original_formula_sum 'C61.50 H64.50 N3.50 O13.50 Zn2'
_cod_database_code 7118156
_shelx_space_group_comment
;
The symmetry employed for this shelxl refinement is uniquely defined
by the following loop, which should always be used as a source of
symmetry information in preference to the above space-group names.
They are only intended as comments.
;
_shelxl_version_number 2013-4

loop_
_space_group_symop_operation_xyz
'x, y, z'
'-x, -y, z'
'y, -x, -z'
'-y, x, -z'
'x+1/2, y+1/2, z+1/2'
'-x+1/2, -y+1/2, z+1/2'
'y+1/2, -x+1/2, -z+1/2'
'-y+1/2, x+1/2, -z+1/2'

loop_
_atom_site_label
_atom_site_type_symbol
_atom_site_fract_x
_atom_site_fract_y
_atom_site_fract_z
_atom_site_U_iso_or_equiv
_atom_site_adp_type
_atom_site_occupancy
_atom_site_site_symmetry_order
_atom_site_calc_flag
_atom_site_refinement_flags_posn
_atom_site_refinement_flags_adp
_atom_site_refinement_flags_occupancy
_atom_site_disorder_assembly
_atom_site_disorder_group
Zn1 Zn 0.5000 0.5000 0.07550(4) 0.0374(3) Uani 1 2 d S T P . .
O1 O 0.3973(9) 0.4207(9) 0.0539(9) 0.056(3) Uani 0.5 1 d D . P . .
O2 O 0.4240(8) 0.3992(7) -0.0590(8) 0.044(3) Uani 0.5 1 d D . P . .
O3 O -0.3961(8) 0.4227(9) -0.0564(9) 0.056(3) Uani 0.5 1 d D . P . .
O4 O -0.4241(8) 0.3979(7) 0.0575(9) 0.044(3) Uani 0.5 1 d D . P . .
O5 O 0.5000 0.5000 0.1767(3) 0.090(2) Uani 1 2 d S T P . .
H1O5 H 0.4604 0.5435 0.1938 0.135 Uiso 0.3333 1 calc R U P . .
H2O5 H 0.5575 0.5125 0.1938 0.135 Uiso 0.3333 1 calc R U P . .
H3O5 H 0.4821 0.4439 0.1938 0.135 Uiso 0.3333 1 calc R U P . .
C1 C 0.3790(8) 0.3920(8) -0.0070(7) 0.0490(19) Uiso 0.5 1 d D . P . .
C2 C 0.3014(6) 0.3354(6) -0.0076(7) 0.042(3) Uiso 0.5 1 d D . P . .
C3 C 0.2481(8) 0.3327(9) -0.0633(6) 0.069(4) Uiso 0.5 1 d D . P . .
H3 H 0.2604 0.3665 -0.1033 0.083 Uiso 0.5 1 calc R U P . .
C4 C 0.1768(8) 0.2823(8) -0.0630(7) 0.074(5) Uiso 0.5 1 d D . P . .
H4 H 0.1398 0.2827 -0.1023 0.088 Uiso 0.5 1 calc R U P . .
C5 C 0.1582(6) 0.2315(6) -0.0072(7) 0.044(3) Uiso 0.5 1 d D . P . .
C6 C 0.2128(8) 0.2334(8) 0.0503(7) 0.058(4) Uiso 0.5 1 d D . P . .
H6 H 0.2014 0.1983 0.0896 0.070 Uiso 0.5 1 calc R U P . .
C7 C 0.2826(9) 0.2856(9) 0.0502(7) 0.067(8) Uiso 0.5 1 d D . P . .
H7 H 0.3184 0.2878 0.0902 0.081 Uiso 0.5 1 calc R U P . .
C8 C 0.0783(5) 0.1798(5) -0.0113(6) 0.035(3) Uiso 0.5 1 d D . P . .
C9 C 0.0002(5) 0.2235(5) -0.0133(5) 0.033(3) Uiso 0.5 1 d D . P . .
H9 H 0.0002 0.2839 -0.0166 0.040 Uiso 0.5 1 calc R U P . .
C10 C -0.0772(5) 0.1802(5) -0.0105(5) 0.035(3) Uiso 0.5 1 d D . P . .
C11 C -0.0789(6) 0.0901(6) -0.0082(8) 0.0265(16) Uiso 0.5 1 d D . P . .
C12 C -0.0001(6) 0.0451(4) -0.0090(5) 0.033(2) Uiso 0.5 1 d D . P . .
C13 C 0.0786(6) 0.0898(6) -0.0111(7) 0.0265(16) Uiso 0.5 1 d D . P . .
C14 C 0.1572(7) 0.0438(7) -0.0096(7) 0.041(3) Uiso 0.5 1 d . . P . .
H14 H 0.2095 0.0742 -0.0090 0.049 Uiso 0.5 1 calc R U P . .
C15 C 0.1580(6) -0.0435(6) -0.0090(7) 0.039(3) Uiso 0.5 1 d . . P . .
H15 H 0.2107 -0.0733 -0.0090 0.047 Uiso 0.5 1 calc R U P . .
C16 C -0.1585(6) 0.2314(6) -0.0071(7) 0.044(3) Uiso 0.5 1 d D . P . .
C17 C -0.2115(8) 0.2308(8) 0.0513(6) 0.052(4) Uiso 0.5 1 d D . P . .
H17 H -0.1994 0.1936 0.0892 0.063 Uiso 0.5 1 calc R U P . .
C18 C -0.2815(7) 0.2838(8) 0.0545(6) 0.041(5) Uiso 0.5 1 d D . P . .
H18 H -0.3158 0.2855 0.0953 0.049 Uiso 0.5 1 calc R U P . .
C19 C -0.3015(6) 0.3351(6) -0.0030(8) 0.046(2) Uiso 0.5 1 d D . P . .
C20 C -0.2496(8) 0.3344(9) -0.0613(6) 0.072(5) Uiso 0.5 1 d D . P . .
H20 H -0.2638 0.3680 -0.1009 0.086 Uiso 0.5 1 calc R U P . .
C21 C -0.1770(8) 0.2846(8) -0.0619(6) 0.070(4) Uiso 0.5 1 d D . P . .
H21 H -0.1393 0.2874 -0.1007 0.084 Uiso 0.5 1 calc R U P . .
C22 C -0.3789(7) 0.3912(7) 0.0014(8) 0.0490(19) Uiso 0.5 1 d D . P . .

loop_
_atom_site_aniso_label
_atom_site_aniso_U_11
_atom_site_aniso_U_22
_atom_site_aniso_U_33
_atom_site_aniso_U_23
_atom_site_aniso_U_13
_atom_site_aniso_U_12
Zn1 0.0256(9) 0.0266(10) 0.0601(5) 0.000 0.000 -0.0012(8)
O1 0.037(7) 0.043(7) 0.087(9) 0.014(6) 0.003(3) 0.009(5)
O2 0.036(6) 0.023(5) 0.072(8) -0.006(5) -0.011(3) 0.007(4)
O3 0.037(7) 0.043(7) 0.087(9) 0.014(6) 0.003(3) 0.009(5)
O4 0.036(6) 0.023(5) 0.072(8) -0.006(5) -0.011(3) 0.007(4)
O5 0.087(11) 0.118(13) 0.065(4) 0.000 0.000 0.031(12)

loop_
_atom_type_symbol
_atom_type_description
_atom_type_scat_dispersion_real
_atom_type_scat_dispersion_imag
_atom_type_scat_source
Zn Zn 0.2839 1.4301 'International Tables Vol C Tables 4.2.6.8 and 6.1.1.4'
O O 0.0106 0.0060 'International Tables Vol C Tables 4.2.6.8 and 6.1.1.4'
N N 0.0061 0.0033 'International Tables Vol C Tables 4.2.6.8 and 6.1.1.4'
C C 0.0033 0.0016 'International Tables Vol C Tables 4.2.6.8 and 6.1.1.4'
H H 0.0000 0.0000 'International Tables Vol C Tables 4.2.6.8 and 6.1.1.4'

loop_
_geom_angle_atom_site_label_1
_geom_angle_atom_site_label_2
_geom_angle_atom_site_label_3
_geom_angle
_geom_angle_site_symmetry_1
_geom_angle_site_symmetry_3
O5 Zn1 O2 99.0(5) . 3_565
O5 Zn1 O2 99.0(5) . 4_655
O2 Zn1 O2 161.9(9) 3_565 4_655
O5 Zn1 O4 99.8(5) . 1_655
O2 Zn1 O4 155.1(5) 3_565 1_655
O2 Zn1 O4 16.1(5) 4_655 1_655
O5 Zn1 O4 99.8(5) . 2_565
O2 Zn1 O4 16.1(5) 3_565 2_565
O2 Zn1 O4 155.1(5) 4_655 2_565
O4 Zn1 O4 160.4(9) 1_655 2_565
O5 Zn1 O3 100.2(5) . 3
O2 Zn1 O3 88.8(7) 3_565 3
O2 Zn1 O3 88.0(7) 4_655 3
O4 Zn1 O3 72.0(6) 1_655 3
O4 Zn1 O3 104.4(5) 2_565 3
O5 Zn1 O3 100.2(5) . 4_665
O2 Zn1 O3 88.0(7) 3_565 4_665
O2 Zn1 O3 88.8(7) 4_655 4_665
O4 Zn1 O3 104.4(5) 1_655 4_665
O4 Zn1 O3 72.0(6) 2_565 4_665
O3 Zn1 O3 159.6(10) 3 4_665
O5 Zn1 O1 101.5(5) . 2_665
O2 Zn1 O1 103.0(4) 3_565 2_665
O2 Zn1 O1 73.3(5) 4_655 2_665
O4 Zn1 O1 89.1(7) 1_655 2_665
O4 Zn1 O1 87.1(7) 2_565 2_665
O3 Zn1 O1 153.3(5) 3 2_665
O3 Zn1 O1 15.5(5) 4_665 2_665
O5 Zn1 O1 101.5(5) . .
O2 Zn1 O1 73.3(5) 3_565 .
O2 Zn1 O1 103.0(4) 4_655 .
O4 Zn1 O1 87.1(7) 1_655 .
O4 Zn1 O1 89.1(7) 2_565 .
O3 Zn1 O1 15.5(5) 3 .
O3 Zn1 O1 153.3(5) 4_665 .
O1 Zn1 O1 157.0(10) 2_665 .
O5 Zn1 Zn1 180.0 . 3_565
O2 Zn1 Zn1 81.0(5) 3_565 3_565
O2 Zn1 Zn1 81.0(5) 4_655 3_565
O4 Zn1 Zn1 80.2(5) 1_655 3_565
O4 Zn1 Zn1 80.2(5) 2_565 3_565
O3 Zn1 Zn1 79.8(5) 3 3_565
O3 Zn1 Zn1 79.8(5) 4_665 3_565
O1 Zn1 Zn1 78.5(5) 2_665 3_565
O1 Zn1 Zn1 78.5(5) . 3_565
O3 O1 C22 76(3) 3 3
O3 O1 C1 90(3) 3 .
C22 O1 C1 13.6(11) 3 .
O3 O1 Zn1 81(2) 3 .
C22 O1 Zn1 122.9(11) 3 .
C1 O1 Zn1 124.4(12) . .
O4 O2 C1 67(2) 3 .
O4 O2 C22 80(2) 3 3
C1 O2 C22 13.8(12) . 3
O4 O2 Zn1 84.0(19) 3 3_565
C1 O2 Zn1 122.9(10) . 3_565
C22 O2 Zn1 125.6(11) 3 3_565
O1 O3 C22 78(3) 4 .
O1 O3 C1 67(2) 4 4
C22 O3 C1 11.3(11) . 4
O1 O3 Zn1 84(2) 4 3_465
C22 O3 Zn1 124.3(11) . 3_465
C1 O3 Zn1 118.6(10) 4 3_465
O2 O4 C1 86(2) 4 4
O2 O4 C22 74(2) 4 .
C1 O4 C22 12.1(12) 4 .
O2 O4 Zn1 79.9(19) 4 1_455
C1 O4 Zn1 128.0(12) 4 1_455
C22 O4 Zn1 121.9(10) . 1_455
C22 C1 O4 116(4) 3 3
C22 C1 O2 89(4) 3 .
O4 C1 O2 27.4(9) 3 .
C22 C1 O1 77(4) 3 .
O4 C1 O1 124.2(11) 3 .
O2 C1 O1 125.2(14) . .
C22 C1 O3 54(4) 3 3
O4 C1 O3 126.4(13) 3 3
O2 C1 O3 114.7(11) . 3
O1 C1 O3 23.6(9) . 3
C22 C1 C2 97(3) 3 .
O4 C1 C2 117.9(13) 3 .
O2 C1 C2 120.9(11) . .
O1 C1 C2 113.3(11) . .
O3 C1 C2 115.6(11) 3 .
C22 C1 C19 68(3) 3 3
O4 C1 C19 127.9(14) 3 3
O2 C1 C19 115.5(11) . 3
O1 C1 C19 107.6(12) . 3
O3 C1 C19 98.6(11) 3 3
C2 C1 C19 28.9(4) . 3
C19 C2 C18 82.9(13) 3 3
C19 C2 C3 127.2(15) 3 .
C18 C2 C3 44.5(8) 3 .
C19 C2 C7 63.3(13) 3 .
C18 C2 C7 98.2(8) 3 .
C3 C2 C7 118.6(8) . .
C19 C2 C1 81.5(11) 3 .
C18 C2 C1 125.3(10) 3 .
C3 C2 C1 121.6(9) . .
C7 C2 C1 119.8(9) . .
C19 C2 C22 70.6(10) 3 3
C18 C2 C22 122.7(11) 3 3
C3 C2 C22 128.8(11) . 3
C7 C2 C22 112.1(10) . 3
C1 C2 C22 11.0(9) . 3
C19 C2 C20 34.1(11) 3 3
C18 C2 C20 94.3(8) 3 3
C3 C2 C20 132.3(8) . 3
C7 C2 C20 29.5(7) . 3
C1 C2 C20 100.8(8) . 3
C22 C2 C20 90.6(7) 3 3
C2 C3 C4 121.3(9) . .
C2 C3 C17 91.4(8) . 3
C4 C3 C17 47.0(7) . 3
C5 C4 C3 120.9(9) . .
C5 C4 C18 97.6(8) . 3
C3 C4 C18 36.1(7) . 3
C4 C5 C6 118.4(8) . .
C4 C5 C17 60.2(8) . 3
C6 C5 C17 89.0(7) . 3
C4 C5 C8 117.0(10) . .
C6 C5 C8 124.6(10) . .
C17 C5 C8 120.6(10) 3 .
C4 C5 C16 112.9(9) . 3
C6 C5 C16 57.0(7) . 3
C17 C5 C16 53.0(6) 3 3
C8 C5 C16 102.5(7) . 3
C7 C6 C5 120.2(9) . .
C7 C6 C20 29.8(7) . 3
C5 C6 C20 133.9(9) . 3
C7 C6 C17 89.3(8) . 3
C5 C6 C17 46.7(6) . 3
C20 C6 C17 89.4(8) 3 3
C6 C7 C2 120.6(9) . .
C6 C7 C21 54.6(8) . 3
C2 C7 C21 131.1(12) . 3
C6 C7 C18 89.4(8) . 3
C2 C7 C18 38.6(6) . 3
C21 C7 C18 95.6(10) 3 3
C15 C8 C9 66.6(11) 4 .
C15 C8 C13 63.0(11) 4 .
C9 C8 C13 119.4(7) . .
C15 C8 C5 145.8(16) 4 .
C9 C8 C5 118.0(7) . .
C13 C8 C5 122.7(8) . .
C15 C8 C11 61.6(11) 4 3
C9 C8 C11 125.2(8) . 3
C13 C8 C11 14.6(6) . 3
C5 C8 C11 114.7(7) . 3
C15 C8 C14 27.9(10) 4 4
C9 C8 C14 41.6(5) . 4
C13 C8 C14 79.8(6) . 4
C5 C8 C14 153.3(8) . 4
C11 C8 C14 83.7(6) 3 4
C10 C9 C8 121.5(7) . .
C14 C10 C9 69.0(11) 4 .
C14 C10 C11 60.7(11) 4 .
C9 C10 C11 120.3(7) . .
C14 C10 C16 146.3(13) 4 .
C9 C10 C16 118.7(7) . .
C11 C10 C16 120.9(7) . .
C14 C10 C13 59.2(11) 4 4
C9 C10 C13 125.6(8) . 4
C11 C10 C13 14.0(6) . 4
C16 C10 C13 113.6(7) . 4
C14 C10 C15 30.1(11) 4 4
C9 C10 C15 41.5(5) . 4
C11 C10 C15 80.5(6) . 4
C16 C10 C15 154.6(7) . 4
C13 C10 C15 84.1(6) 4 4
C13 C11 C14 107(2) 4 4
C13 C11 C10 116(2) 4 .
C14 C11 C10 31.7(6) 4 .
C13 C11 C12 98(3) 4 .
C14 C11 C12 92.1(8) 4 .
C10 C11 C12 118.6(7) . .
C13 C11 C15 58(2) 4 2
C14 C11 C15 145.0(11) 4 2
C10 C11 C15 121.6(9) . 2
C12 C11 C15 119.8(9) . 2
C13 C11 C12 65(2) 4 4
C14 C11 C12 124.6(10) 4 4
C10 C11 C12 156.1(9) . 4
C12 C11 C12 41.5(6) . 4
C15 C11 C12 80.4(7) 2 4
C13 C11 C8 53(2) 4 4
C14 C11 C8 117.7(9) 4 4
C10 C11 C8 98.0(7) . 4
C12 C11 C8 141.8(9) . 4
C15 C11 C8 27.4(5) 2 4
C12 C11 C8 100.3(8) 4 4
C12 C12 C12 83.9(7) 3 4
C12 C12 C12 48.0(3) 3 2
C12 C12 C12 48.0(3) 4 2
C12 C12 C13 76.0(10) 3 .
C12 C12 C13 157.0(14) 4 .
C12 C12 C13 119.5(10) 2 .
C12 C12 C11 155.4(13) 3 .
C12 C12 C11 75.4(10) 4 .
C12 C12 C11 119.8(10) 2 .
C13 C12 C11 120.7(7) . .
C12 C12 C11 63.1(9) 3 3
C12 C12 C11 140.5(14) 4 3
C12 C12 C11 110.0(9) 2 3
C13 C12 C11 16.6(6) . 3
C11 C12 C11 128.5(6) . 3
C12 C12 C13 138.9(13) 3 4
C12 C12 C13 62.6(9) 4 4
C12 C12 C13 109.8(9) 2 4
C13 C12 C13 129.0(6) . 4
C11 C12 C13 16.5(7) . 4
C11 C12 C13 131.4(9) 3 4
C12 C12 C14 142.2(13) 3 4
C12 C12 C14 108.3(10) 4 4
C12 C12 C14 156.3(9) 2 4
C13 C12 C14 82.2(5) . 4
C11 C12 C14 40.0(5) . 4
C11 C12 C14 88.5(6) 3 4
C13 C12 C14 47.2(5) 4 4
C12 C12 C15 108.6(10) 3 4
C12 C12 C15 142.5(13) 4 4
C12 C12 C15 156.6(9) 2 4
C13 C12 C15 40.9(5) . 4
C11 C12 C15 81.4(5) . 4
C11 C12 C15 47.4(5) 3 4
C13 C12 C15 88.1(6) 4 4
C14 C12 C15 41.7(4) 4 4
C11 C13 C15 104(2) 3 4
C11 C13 C8 113(2) 3 .
C15 C13 C8 32.1(6) 4 .
C11 C13 C12 98(2) 3 .
C15 C13 C12 91.8(8) 4 .
C8 C13 C12 119.4(7) . .
C11 C13 C14 56(2) 3 .
C15 C13 C14 142.9(11) 4 .
C8 C13 C14 120.5(9) . .
C12 C13 C14 120.0(9) . .
C11 C13 C12 65(2) 3 3
C15 C13 C12 123.1(10) 4 3
C8 C13 C12 155.2(9) . 3
C12 C13 C12 41.5(6) . 3
C14 C13 C12 80.1(8) . 3
C11 C13 C10 50(2) 3 3
C15 C13 C10 116.4(9) 4 3
C8 C13 C10 97.1(7) . 3
C12 C13 C10 140.3(9) . 3
C14 C13 C10 26.5(5) . 3
C12 C13 C10 98.9(8) 3 3
C15 C14 C13 120.9(10) . .
C15 C14 C12 69.5(7) . 3
C13 C14 C12 52.7(6) . 3
C15 C14 C8 14.9(6) . 3
C13 C14 C8 130.1(9) . 3
C12 C14 C8 77.4(5) 3 3
C14 C15 C11 120.0(10) . 2
C14 C15 C12 68.8(7) . 3
C11 C15 C12 52.2(6) 2 3
C14 C15 C10 15.8(6) . 3
C11 C15 C10 129.9(8) 2 3
C12 C15 C10 77.7(5) 3 3
C21 C16 C17 119.3(8) . .
C21 C16 C6 61.4(8) . 4
C17 C16 C6 88.4(8) . 4
C21 C16 C10 118.1(9) . .
C17 C16 C10 122.4(9) . .
C6 C16 C10 123.2(9) 4 .
C21 C16 C5 113.9(9) . 4
C17 C16 C5 56.4(7) . 4
C6 C16 C5 52.8(6) 4 4
C10 C16 C5 103.0(7) . 4
C18 C17 C16 120.5(8) . .
C18 C17 C3 29.2(7) . 4
C16 C17 C3 133.0(9) . 4
C18 C17 C6 89.5(8) . 4
C16 C17 C6 47.3(6) . 4
C3 C17 C6 88.1(7) 4 4
C17 C18 C19 119.4(9) . .
C17 C18 C4 53.8(7) . 4
C19 C18 C4 130.3(10) . 4
C17 C18 C7 88.6(8) . 4
C19 C18 C7 38.0(6) . 4
C4 C18 C7 95.0(9) 4 4
C2 C19 C7 83.0(13) 4 4
C2 C19 C20 127.6(16) 4 .
C7 C19 C20 44.9(10) 4 .
C2 C19 C18 63.7(13) 4 .
C7 C19 C18 98.3(8) 4 .
C20 C19 C18 119.9(8) . .
C2 C19 C22 80.2(11) 4 .
C7 C19 C22 126.1(12) 4 .
C20 C19 C22 121.8(10) . .
C18 C19 C22 118.3(9) . .
C2 C19 C1 69.6(10) 4 4
C7 C19 C1 123.4(12) 4 4
C20 C19 C1 128.8(11) . 4
C18 C19 C1 110.8(10) . 4
C22 C19 C1 10.7(9) . 4
C2 C19 C3 34.1(11) 4 4
C7 C19 C3 93.4(9) 4 4
C20 C19 C3 132.5(8) . 4
C18 C19 C3 29.7(7) . 4
C22 C19 C3 99.9(8) . 4
C1 C19 C3 90.0(8) 4 4
C19 C20 C21 119.8(9) . .
C19 C20 C6 89.8(8) . 4
C21 C20 C6 48.4(7) . 4
C19 C20 C2 18.4(5) . 4
C21 C20 C2 115.1(8) . 4
C6 C20 C2 75.9(7) 4 4
C16 C21 C20 120.9(9) . .
C16 C21 C7 95.7(8) . 4
C20 C21 C7 36.1(7) . 4
C1 C22 O3 115(4) 4 .
C1 C22 O1 89(4) 4 4
O3 C22 O1 25.9(10) . 4
C1 C22 O2 77(4) 4 4
O3 C22 O2 124.2(10) . 4
O1 C22 O2 125.3(13) 4 4
C1 C22 O4 52(4) 4 .
O3 C22 O4 126.1(13) . .
O1 C22 O4 114.2(10) 4 .
O2 C22 O4 25.6(8) 4 .
C1 C22 C19 101(3) 4 .
O3 C22 C19 111.0(11) . .
O1 C22 C19 115.0(12) 4 .
O2 C22 C19 119.6(13) 4 .
O4 C22 C19 122.6(11) . .
C1 C22 C2 72(3) 4 4
O3 C22 C2 121.3(13) . 4
O1 C22 C2 111.2(13) 4 4
O2 C22 C2 114.3(13) 4 4
O4 C22 C2 104.4(11) . 4
C19 C22 C2 29.2(5) . 4

loop_
_geom_bond_atom_site_label_1
_geom_bond_atom_site_label_2
_geom_bond_distance
_geom_bond_site_symmetry_2
Zn1 O5 1.937(6) .
Zn1 O2 2.006(12) 3_565
Zn1 O2 2.006(12) 4_655
Zn1 O4 2.026(11) 1_655
Zn1 O4 2.026(11) 2_565
Zn1 O3 2.066(13) 3
Zn1 O3 2.066(13) 4_665
Zn1 O1 2.078(14) 2_665
Zn1 O1 2.078(14) .
Zn1 Zn1 2.8896(16) 3_565
O1 O3 0.56(2) 3
O1 C22 1.25(2) 3
O1 C1 1.281(16) .
O2 O4 0.567(17) 3
O2 C1 1.227(14) .
O2 C22 1.26(2) 3
O2 Zn1 2.006(12) 3_565
O3 O1 0.56(2) 4
O3 C22 1.241(16) .
O3 C1 1.39(2) 4
O3 Zn1 2.065(13) 3_465
O4 O2 0.567(17) 4
O4 C1 1.13(2) 4
O4 C22 1.291(15) .
O4 Zn1 2.026(11) 1_455
C1 C22 0.30(2) 3
C1 O4 1.13(2) 3
C1 O3 1.39(2) 3
C1 C2 1.506(11) .
C1 C19 1.590(15) 3
C2 C19 0.777(11) 3
C2 C18 1.263(15) 3
C2 C3 1.356(13) .
C2 C7 1.387(14) .
C2 C22 1.570(14) 3
C2 C20 1.955(16) 3
C3 C4 1.370(14) .
C3 C17 1.935(18) 3
C4 C5 1.365(14) .
C4 C18 1.688(16) 3
C5 C6 1.393(14) .
C5 C17 1.452(16) 3
C5 C8 1.496(12) .
C5 C16 1.645(12) 3
C6 C7 1.368(14) .
C6 C20 1.937(18) 3
C6 C17 1.994(14) 3
C7 C21 1.720(18) 3
C7 C18 2.005(13) 3
C8 C15 0.753(13) 4
C8 C9 1.404(10) .
C8 C13 1.413(12) .
C8 C11 1.638(14) 3
C8 C14 1.989(13) 4
C9 C10 1.392(10) .
C10 C14 0.744(13) 4
C10 C11 1.415(12) .
C10 C16 1.508(12) .
C10 C13 1.660(14) 4
C10 C15 1.961(13) 4
C11 C13 0.446(16) 4
C11 C14 1.236(13) 4
C11 C12 1.425(11) .
C11 C15 1.441(13) 2
C11 C12 1.547(15) 4
C11 C8 1.638(14) 4
C12 C12 1.059(11) 3
C12 C12 1.059(11) 4
C12 C12 1.416(14) 2
C12 C13 1.419(12) .
C12 C11 1.546(15) 3
C12 C13 1.551(15) 4
C12 C14 1.921(13) 4
C12 C15 1.929(12) 4
C13 C11 0.446(16) 3
C13 C15 1.264(14) 4
C13 C14 1.430(14) .
C13 C12 1.551(15) 3
C13 C10 1.660(14) 3
C14 C15 1.370(14) .
C14 C12 1.921(13) 3
C14 C8 1.989(13) 3
C15 C11 1.441(13) 2
C15 C12 1.929(12) 3
C15 C10 1.961(13) 3
C16 C21 1.371(13) .
C16 C17 1.394(13) .
C16 C6 1.467(16) 4
C16 C5 1.645(12) 4
C17 C18 1.379(13) .
C17 C3 1.935(18) 4
C17 C6 1.994(14) 4
C18 C19 1.399(14) .
C18 C4 1.688(16) 4
C18 C7 2.005(13) 4
C19 C2 0.777(11) 4
C19 C7 1.248(16) 4
C19 C20 1.381(14) .
C19 C22 1.502(11) .
C19 C1 1.590(15) 4
C19 C3 1.927(16) 4
C20 C21 1.382(14) .
C20 C6 1.937(18) 4
C20 C2 1.955(16) 4
C21 C7 1.720(18) 4
C22 C1 0.30(2) 4
C22 O1 1.25(2) 4
C22 O2 1.26(2) 4
C22 C2 1.570(14) 4
